data_4024430
loop_
_publ_author_name
'C. V. Ramana'
'Sharad B. Suryawanshi'
'Rajesh G. Gonnade'

_publ_section_title
;
Pd(II)-Mediated Alkynediol Spiroketalization: First Total Synthesis of
(-)-Cephalosporolide E and (+)-Cephalosporolide F
;
_journal_name_full 'Journal of Organic Chemistry'
_journal_page_first 2842
_journal_page_last 2845
_journal_paper_doi 10.1021/jo802539z
_journal_volume 74
_journal_year 2009
_chemical_absolute_configuration syn
_chemical_formula_moiety 'C10 H14 O4'
_chemical_formula_sum 'C10 H14 O4'
_chemical_formula_weight 198.21
_chemical_name_systematic
; 
 ? 
;
_space_group_IT_number 4
_symmetry_cell_setting monoclinic
_symmetry_space_group_name_Hall 'P 2yb'
_symmetry_space_group_name_H-M 'P 1 21 1'
_atom_sites_solution_hydrogens geom
_atom_sites_solution_primary direct
_atom_sites_solution_secondary difmap
_audit_creation_method SHELXL-97
_cell_angle_alpha 90.00
_cell_angle_beta 90.174(8)
_cell_angle_gamma 90.00
_cell_formula_units_Z 4
_cell_length_a 10.036(5)
_cell_length_b 9.173(4)
_cell_length_c 10.955(5)
_cell_measurement_reflns_used 2812
_cell_measurement_temperature 297(2)
_cell_measurement_theta_max 22.79
_cell_measurement_theta_min 2.75
_cell_volume 1008.6(8)
_computing_cell_refinement 'SAINT (Bruker, 2003)'
_computing_data_collection 'SMART (Bruker, 2003)'
_computing_data_reduction SAINT
_computing_molecular_graphics 'ORTEP-3 (Farrugia, 1997)'
_computing_publication_material 'SHELXTL (Bruker, 2003)'
_computing_structure_refinement 'SHELXL97 (Sheldrick, 1997)'
_computing_structure_solution 'SHELXS97 (Sheldrick, 1997)'
_diffrn_ambient_temperature 297(2)
_diffrn_measured_fraction_theta_full 0.999
_diffrn_measured_fraction_theta_max 0.999
_diffrn_measurement_device_type 'Bruker Smart APEX'
_diffrn_measurement_method 'Phi and Omega Scan'
_diffrn_radiation_monochromator graphite
_diffrn_radiation_source 'fine-focus sealed tube'
_diffrn_radiation_type MoK\a
_diffrn_radiation_wavelength 0.71073
_diffrn_reflns_av_R_equivalents 0.0168
_diffrn_reflns_av_sigmaI/netI 0.0214
_diffrn_reflns_limit_h_max 11
_diffrn_reflns_limit_h_min -11
_diffrn_reflns_limit_k_max 10
_diffrn_reflns_limit_k_min -10
_diffrn_reflns_limit_l_max 12
_diffrn_reflns_limit_l_min -13
_diffrn_reflns_number 7288
_diffrn_reflns_theta_full 25.00
_diffrn_reflns_theta_max 25.00
_diffrn_reflns_theta_min 2.75
_exptl_absorpt_coefficient_mu 0.101
_exptl_absorpt_correction_T_max 0.9870
_exptl_absorpt_correction_T_min 0.9647
_exptl_absorpt_correction_type multi-scan
_exptl_absorpt_process_details 'Bruker SADABS'
_exptl_crystal_colour colourless
_exptl_crystal_density_diffrn 1.305
_exptl_crystal_density_method 'not measured'
_exptl_crystal_description needle
_exptl_crystal_F_000 424
_exptl_crystal_size_max 0.36
_exptl_crystal_size_mid 0.15
_exptl_crystal_size_min 0.13
_refine_diff_density_max 0.132
_refine_diff_density_min -0.093
_refine_diff_density_rms 0.024
_refine_ls_abs_structure_details 'Flack H D (1983), Acta Cryst. A39, 876-881'
_refine_ls_abs_structure_Flack -0.7(9)
_refine_ls_extinction_method none
_refine_ls_goodness_of_fit_ref 1.024
_refine_ls_hydrogen_treatment constr
_refine_ls_matrix_type full
_refine_ls_number_parameters 255
_refine_ls_number_reflns 3507
_refine_ls_number_restraints 1
_refine_ls_restrained_S_all 1.024
_refine_ls_R_factor_all 0.0442
_refine_ls_R_factor_gt 0.0360
_refine_ls_shift/su_max 0.000
_refine_ls_shift/su_mean 0.000
_refine_ls_structure_factor_coef Fsqd
_refine_ls_weighting_details 'calc w=1/[\s^2^(Fo^2^)+(0.0509P)^2^+0.0576P] where P=(Fo^2^+2Fc^2^)/3'
_refine_ls_weighting_scheme calc
_refine_ls_wR_factor_gt 0.0896
_refine_ls_wR_factor_ref 0.0939
_reflns_number_gt 2925
_reflns_number_total 3507
_reflns_threshold_expression >2sigma(I)
_cod_data_source_file jo802539z_si_002.cif
_cod_data_source_block sharad_22
_cod_depositor_comments
;
The following automatic conversions were performed:
'_symmetry_cell_setting' value 'Monoclinic' changed to 'monoclinic'
according to '/home/saulius/struct/CIF-dictionaries/cif_core.dic'
dictionary named 'cif_core.dic' version 2.4.1 from 2010-06-29.

Automatic conversion script
Id: cif_fix_enum 1527 2010-12-29 10:47:43Z saulius 
;
_cod_original_sg_symbol_H-M 'P 21'
_cod_database_code 4024430

loop_
_symmetry_equiv_pos_as_xyz
'x, y, z'
'-x, y+1/2, -z'

loop_
_atom_site_label
_atom_site_type_symbol
_atom_site_fract_x
_atom_site_fract_y
_atom_site_fract_z
_atom_site_U_iso_or_equiv
_atom_site_adp_type
_atom_site_occupancy
_atom_site_symmetry_multiplicity
_atom_site_calc_flag
_atom_site_refinement_flags
_atom_site_disorder_assembly
_atom_site_disorder_group
O1 O 0.05644(15) 0.8878(2) 0.32985(15) 0.0853(5) Uani 1 1 d . . .
O2 O -0.0703(2) 0.7042(3) 0.39168(19) 0.1169(7) Uani 1 1 d . . .
O3 O 0.31804(13) 0.80222(16) 0.44045(12) 0.0642(4) Uani 1 1 d . . .
O4 O 0.47893(14) 0.98152(15) 0.40854(13) 0.0666(4) Uani 1 1 d . . .
C1 C 0.0178(2) 0.7910(3) 0.4128(2) 0.0793(7) Uani 1 1 d . . .
C2 C 0.0995(2) 0.8051(4) 0.5251(2) 0.0889(8) Uani 1 1 d . . .
H2A H 0.1285 0.7103 0.5542 0.107 Uiso 1 1 calc R . .
H2B H 0.0500 0.8534 0.5893 0.107 Uiso 1 1 calc R . .
C3 C 0.2161(2) 0.8957(3) 0.48570(18) 0.0719(6) Uani 1 1 d . . .
H3 H 0.2479 0.9620 0.5496 0.086 Uiso 1 1 calc R . .
C4 C 0.1679(2) 0.9749(3) 0.3723(2) 0.0702(6) Uani 1 1 d . . .
H4 H 0.1410 1.0753 0.3905 0.084 Uiso 1 1 calc R . .
C5 C 0.2820(2) 0.9698(3) 0.28433(19) 0.0666(5) Uani 1 1 d . . .
H5A H 0.3126 1.0673 0.2648 0.080 Uiso 1 1 calc R . .
H5B H 0.2563 0.9208 0.2094 0.080 Uiso 1 1 calc R . .
C6 C 0.38930(18) 0.8846(2) 0.35128(16) 0.0544(4) Uani 1 1 d . . .
C7 C 0.4774(2) 0.7831(3) 0.27965(19) 0.0658(5) Uani 1 1 d . . .
H7A H 0.5033 0.8261 0.2023 0.079 Uiso 1 1 calc R . .
H7B H 0.4336 0.6906 0.2646 0.079 Uiso 1 1 calc R . .
C8 C 0.5960(2) 0.7649(3) 0.3633(2) 0.0731(6) Uani 1 1 d . . .
H8A H 0.6766 0.7464 0.3171 0.088 Uiso 1 1 calc R . .
H8B H 0.5821 0.6853 0.4202 0.088 Uiso 1 1 calc R . .
C9 C 0.60444(19) 0.9093(2) 0.42958(18) 0.0623(5) Uani 1 1 d . . .
H9 H 0.6753 0.9677 0.3923 0.075 Uiso 1 1 calc R . .
C10 C 0.6326(3) 0.8959(4) 0.5631(2) 0.1024(9) Uani 1 1 d . . .
H10A H 0.5676 0.8329 0.5998 0.154 Uiso 1 1 calc R . .
H10B H 0.6282 0.9904 0.6004 0.154 Uiso 1 1 calc R . .
H10C H 0.7199 0.8556 0.5748 0.154 Uiso 1 1 calc R . .
O1' O 0.11455(16) 0.38797(15) 1.00510(14) 0.0768(4) Uani 1 1 d . . .
O2' O 0.1590(3) 0.2800(2) 1.1814(2) 0.1231(8) Uani 1 1 d . . .
O3' O 0.24814(16) 0.67937(16) 1.03169(12) 0.0704(4) Uani 1 1 d . . .
O4' O 0.20828(16) 0.82995(18) 0.86417(15) 0.0798(5) Uani 1 1 d . . .
C1' C 0.1340(2) 0.3894(3) 1.1266(2) 0.0761(6) Uani 1 1 d . . .
C2' C 0.1193(2) 0.5394(2) 1.1747(2) 0.0689(6) Uani 1 1 d . . .
H2'A H 0.1940 0.5651 1.2268 0.083 Uiso 1 1 calc R . .
H2'B H 0.0375 0.5492 1.2209 0.083 Uiso 1 1 calc R . .
C3' C 0.1160(2) 0.6336(2) 1.06246(18) 0.0639(5) Uani 1 1 d . . .
H3' H 0.0541 0.7157 1.0702 0.077 Uiso 1 1 calc R . .
C4' C 0.0773(2) 0.5304(2) 0.96059(19) 0.0668(6) Uani 1 1 d . . .
H4' H -0.0181 0.5360 0.9418 0.080 Uiso 1 1 calc R . .
C5' C 0.1605(3) 0.5747(3) 0.8543(2) 0.0884(7) Uani 1 1 d . . .
H5'A H 0.1050 0.6131 0.7892 0.106 Uiso 1 1 calc R . .
H5'B H 0.2101 0.4919 0.8231 0.106 Uiso 1 1 calc R . .
C6' C 0.2557(2) 0.6920(2) 0.90159(19) 0.0691(6) Uani 1 1 d . . .
C7' C 0.4008(3) 0.6901(3) 0.8670(2) 0.0893(7) Uani 1 1 d . . .
H7'A H 0.4511 0.6235 0.9181 0.107 Uiso 1 1 calc R . .
H7'B H 0.4125 0.6633 0.7820 0.107 Uiso 1 1 calc R . .
C8' C 0.4412(3) 0.8458(3) 0.8894(2) 0.0882(7) Uani 1 1 d . . .
H8'A H 0.5182 0.8722 0.8410 0.106 Uiso 1 1 calc R . .
H8'B H 0.4610 0.8626 0.9750 0.106 Uiso 1 1 calc R . .
C9' C 0.3185(2) 0.9300(3) 0.84937(19) 0.0749(6) Uani 1 1 d . . .
H9' H 0.3272 0.9536 0.7625 0.090 Uiso 1 1 calc R . .
C10' C 0.2903(3) 1.0679(3) 0.9183(2) 0.0914(8) Uani 1 1 d . . .
H10D H 0.2770 1.0456 1.0030 0.137 Uiso 1 1 calc R . .
H10E H 0.2116 1.1131 0.8858 0.137 Uiso 1 1 calc R . .
H10F H 0.3644 1.1333 0.9103 0.137 Uiso 1 1 calc R . .

loop_
_atom_site_aniso_label
_atom_site_aniso_U_11
_atom_site_aniso_U_22
_atom_site_aniso_U_33
_atom_site_aniso_U_23
_atom_site_aniso_U_13
_atom_site_aniso_U_12
O1 0.0598(8) 0.1195(14) 0.0765(9) 0.0137(11) -0.0123(7) 0.0043(9)
O2 0.0752(11) 0.160(2) 0.1151(14) -0.0057(15) 0.0150(10) -0.0342(14)
O3 0.0595(8) 0.0691(9) 0.0639(8) 0.0194(7) -0.0021(6) 0.0061(7)
O4 0.0659(8) 0.0519(7) 0.0819(10) -0.0098(7) -0.0115(7) 0.0017(7)
C1 0.0531(12) 0.111(2) 0.0734(14) -0.0030(15) 0.0131(10) 0.0016(14)
C2 0.0740(14) 0.131(2) 0.0616(12) 0.0087(15) 0.0102(11) 0.0025(16)
C3 0.0664(12) 0.0972(17) 0.0523(10) -0.0111(12) 0.0011(9) 0.0011(13)
C4 0.0696(13) 0.0604(12) 0.0806(14) -0.0025(12) -0.0062(11) 0.0169(11)
C5 0.0701(13) 0.0612(12) 0.0683(13) 0.0151(10) -0.0075(10) 0.0031(11)
C6 0.0591(10) 0.0508(11) 0.0534(10) 0.0045(9) -0.0019(8) -0.0001(9)
C7 0.0643(12) 0.0652(13) 0.0678(12) -0.0107(11) -0.0020(9) 0.0009(11)
C8 0.0669(13) 0.0748(14) 0.0775(14) -0.0101(12) -0.0038(11) 0.0123(11)
C9 0.0568(11) 0.0608(12) 0.0692(12) 0.0020(10) -0.0055(9) -0.0041(10)
C10 0.125(2) 0.105(2) 0.0771(15) -0.0137(15) -0.0310(14) 0.0270(19)
O1' 0.0963(10) 0.0487(8) 0.0853(10) -0.0048(7) -0.0192(8) -0.0071(8)
O2' 0.169(2) 0.0663(12) 0.1340(16) 0.0313(12) -0.0403(15) 0.0090(13)
O3' 0.0888(10) 0.0625(9) 0.0597(8) -0.0031(7) -0.0112(7) -0.0178(8)
O4' 0.0758(9) 0.0724(10) 0.0910(11) 0.0188(9) -0.0137(8) -0.0156(8)
C1' 0.0800(14) 0.0567(13) 0.0915(16) 0.0088(13) -0.0176(12) -0.0025(12)
C2' 0.0781(13) 0.0632(13) 0.0655(13) 0.0061(11) -0.0054(10) -0.0005(11)
C3' 0.0788(15) 0.0493(11) 0.0637(12) -0.0017(10) -0.0077(10) 0.0097(10)
C4' 0.0682(12) 0.0597(12) 0.0724(14) 0.0040(10) -0.0179(11) -0.0023(10)
C5' 0.123(2) 0.0786(16) 0.0637(13) -0.0065(12) -0.0082(13) -0.0278(15)
C6' 0.0856(15) 0.0622(13) 0.0595(12) -0.0006(11) -0.0063(10) -0.0100(12)
C7' 0.0909(18) 0.0919(19) 0.0849(16) -0.0058(14) 0.0013(14) 0.0077(15)
C8' 0.0760(14) 0.106(2) 0.0827(16) -0.0023(15) 0.0051(12) -0.0180(15)
C9' 0.0865(16) 0.0827(16) 0.0556(11) 0.0147(11) 0.0003(10) -0.0222(13)
C10' 0.1121(19) 0.0816(18) 0.0805(16) 0.0028(14) 0.0109(14) -0.0255(16)

loop_
_atom_type_symbol
_atom_type_description
_atom_type_scat_dispersion_real
_atom_type_scat_dispersion_imag
_atom_type_scat_source
C C 0.0033 0.0016 'International Tables Vol C Tables 4.2.6.8 and 6.1.1.4'
H H 0.0000 0.0000 'International Tables Vol C Tables 4.2.6.8 and 6.1.1.4'
O O 0.0106 0.0060 'International Tables Vol C Tables 4.2.6.8 and 6.1.1.4'

loop_
_geom_angle_atom_site_label_1
_geom_angle_atom_site_label_2
_geom_angle_atom_site_label_3
_geom_angle
_geom_angle_site_symmetry_1
_geom_angle_site_symmetry_3
_geom_angle_publ_flag
C1 O1 C4 112.02(18) . . ?
C3 O3 C6 106.30(15) . . ?
C6 O4 C9 109.73(14) . . ?
O2 C1 O1 121.5(2) . . ?
O2 C1 C2 128.2(3) . . ?
O1 C1 C2 110.3(2) . . ?
C1 C2 C3 103.9(2) . . ?
C1 C2 H2A 111.0 . . ?
C3 C2 H2A 111.0 . . ?
C1 C2 H2B 111.0 . . ?
C3 C2 H2B 111.0 . . ?
H2A C2 H2B 109.0 . . ?
O3 C3 C2 109.2(2) . . ?
O3 C3 C4 103.36(16) . . ?
C2 C3 C4 104.69(18) . . ?
O3 C3 H3 113.0 . . ?
C2 C3 H3 113.0 . . ?
C4 C3 H3 113.0 . . ?
O1 C4 C5 111.49(19) . . ?
O1 C4 C3 104.06(19) . . ?
C5 C4 C3 105.59(17) . . ?
O1 C4 H4 111.8 . . ?
C5 C4 H4 111.8 . . ?
C3 C4 H4 111.8 . . ?
C4 C5 C6 104.33(17) . . ?
C4 C5 H5A 110.9 . . ?
C6 C5 H5A 110.9 . . ?
C4 C5 H5B 110.9 . . ?
C6 C5 H5B 110.9 . . ?
H5A C5 H5B 108.9 . . ?
O4 C6 O3 110.44(15) . . ?
O4 C6 C7 104.27(15) . . ?
O3 C6 C7 108.96(17) . . ?
O4 C6 C5 109.95(16) . . ?
O3 C6 C5 104.29(15) . . ?
C7 C6 C5 118.91(17) . . ?
C6 C7 C8 102.44(16) . . ?
C6 C7 H7A 111.3 . . ?
C8 C7 H7A 111.3 . . ?
C6 C7 H7B 111.3 . . ?
C8 C7 H7B 111.3 . . ?
H7A C7 H7B 109.2 . . ?
C7 C8 C9 103.69(18) . . ?
C7 C8 H8A 111.0 . . ?
C9 C8 H8A 111.0 . . ?
C7 C8 H8B 111.0 . . ?
C9 C8 H8B 111.0 . . ?
H8A C8 H8B 109.0 . . ?
O4 C9 C10 110.92(18) . . ?
O4 C9 C8 106.16(15) . . ?
C10 C9 C8 114.0(2) . . ?
O4 C9 H9 108.5 . . ?
C10 C9 H9 108.5 . . ?
C8 C9 H9 108.5 . . ?
C9 C10 H10A 109.5 . . ?
C9 C10 H10B 109.5 . . ?
H10A C10 H10B 109.5 . . ?
C9 C10 H10C 109.5 . . ?
H10A C10 H10C 109.5 . . ?
H10B C10 H10C 109.5 . . ?
C1' O1' C4' 111.25(16) . . ?
C3' O3' C6' 108.04(15) . . ?
C6' O4' C9' 110.10(18) . . ?
O2' C1' O1' 121.2(2) . . ?
O2' C1' C2' 128.5(2) . . ?
O1' C1' C2' 110.27(18) . . ?
C1' C2' C3' 104.21(18) . . ?
C1' C2' H2'A 110.9 . . ?
C3' C2' H2'A 110.9 . . ?
C1' C2' H2'B 110.9 . . ?
C3' C2' H2'B 110.9 . . ?
H2'A C2' H2'B 108.9 . . ?
O3' C3' C2' 110.05(17) . . ?
O3' C3' C4' 104.21(16) . . ?
C2' C3' C4' 104.38(18) . . ?
O3' C3' H3' 112.5 . . ?
C2' C3' H3' 112.5 . . ?
C4' C3' H3' 112.5 . . ?
O1' C4' C5' 111.4(2) . . ?
O1' C4' C3' 104.58(15) . . ?
C5' C4' C3' 105.22(18) . . ?
O1' C4' H4' 111.7 . . ?
C5' C4' H4' 111.7 . . ?
C3' C4' H4' 111.7 . . ?
C4' C5' C6' 106.11(19) . . ?
C4' C5' H5'A 110.5 . . ?
C6' C5' H5'A 110.5 . . ?
C4' C5' H5'B 110.5 . . ?
C6' C5' H5'B 110.5 . . ?
H5'A C5' H5'B 108.7 . . ?
O4' C6' O3' 110.06(18) . . ?
O4' C6' C7' 105.2(2) . . ?
O3' C6' C7' 107.68(19) . . ?
O4' C6' C5' 108.85(19) . . ?
O3' C6' C5' 104.21(17) . . ?
C7' C6' C5' 120.7(2) . . ?
C8' C7' C6' 102.0(2) . . ?
C8' C7' H7'A 111.4 . . ?
C6' C7' H7'A 111.4 . . ?
C8' C7' H7'B 111.4 . . ?
C6' C7' H7'B 111.4 . . ?
H7'A C7' H7'B 109.2 . . ?
C7' C8' C9' 102.6(2) . . ?
C7' C8' H8'A 111.2 . . ?
C9' C8' H8'A 111.2 . . ?
C7' C8' H8'B 111.2 . . ?
C9' C8' H8'B 111.2 . . ?
H8'A C8' H8'B 109.2 . . ?
O4' C9' C10' 109.4(2) . . ?
O4' C9' C8' 105.38(19) . . ?
C10' C9' C8' 115.9(2) . . ?
O4' C9' H9' 108.6 . . ?
C10' C9' H9' 108.6 . . ?
C8' C9' H9' 108.6 . . ?
C9' C10' H10D 109.5 . . ?
C9' C10' H10E 109.5 . . ?
H10D C10' H10E 109.5 . . ?
C9' C10' H10F 109.5 . . ?
H10D C10' H10F 109.5 . . ?
H10E C10' H10F 109.5 . . ?

loop_
_geom_bond_atom_site_label_1
_geom_bond_atom_site_label_2
_geom_bond_distance
_geom_bond_site_symmetry_2
_geom_bond_publ_flag
O1 C1 1.329(3) . ?
O1 C4 1.450(3) . ?
O2 C1 1.211(3) . ?
O3 C3 1.425(3) . ?
O3 C6 1.429(2) . ?
O4 C6 1.410(2) . ?
O4 C9 1.441(2) . ?
C1 C2 1.482(3) . ?
C2 C3 1.500(4) . ?
C2 H2A 0.9700 . ?
C2 H2B 0.9700 . ?
C3 C4 1.517(3) . ?
C3 H3 0.9800 . ?
C4 C5 1.500(3) . ?
C4 H4 0.9800 . ?
C5 C6 1.518(3) . ?
C5 H5A 0.9700 . ?
C5 H5B 0.9700 . ?
C6 C7 1.506(3) . ?
C7 C8 1.510(3) . ?
C7 H7A 0.9700 . ?
C7 H7B 0.9700 . ?
C8 C9 1.513(3) . ?
C8 H8A 0.9700 . ?
C8 H8B 0.9700 . ?
C9 C10 1.494(3) . ?
C9 H9 0.9800 . ?
C10 H10A 0.9600 . ?
C10 H10B 0.9600 . ?
C10 H10C 0.9600 . ?
O1' C1' 1.345(3) . ?
O1' C4' 1.443(3) . ?
O2' C1' 1.195(3) . ?
O3' C3' 1.432(3) . ?
O3' C6' 1.432(3) . ?
O4' C6' 1.412(3) . ?
O4' C9' 1.447(3) . ?
C1' C2' 1.481(3) . ?
C2' C3' 1.503(3) . ?
C2' H2'A 0.9700 . ?
C2' H2'B 0.9700 . ?
C3' C4' 1.513(3) . ?
C3' H3' 0.9800 . ?
C4' C5' 1.492(4) . ?
C4' H4' 0.9800 . ?
C5' C6' 1.529(3) . ?
C5' H5'A 0.9700 . ?
C5' H5'B 0.9700 . ?
C6' C7' 1.506(3) . ?
C7' C8' 1.505(4) . ?
C7' H7'A 0.9700 . ?
C7' H7'B 0.9700 . ?
C8' C9' 1.516(4) . ?
C8' H8'A 0.9700 . ?
C8' H8'B 0.9700 . ?
C9' C10' 1.501(4) . ?
C9' H9' 0.9800 . ?
C10' H10D 0.9600 . ?
C10' H10E 0.9600 . ?
C10' H10F 0.9600 . ?

loop_
_geom_torsion_atom_site_label_1
_geom_torsion_atom_site_label_2
_geom_torsion_atom_site_label_3
_geom_torsion_atom_site_label_4
_geom_torsion
_geom_torsion_site_symmetry_1
_geom_torsion_site_symmetry_2
_geom_torsion_site_symmetry_3
_geom_torsion_site_symmetry_4
_geom_torsion_publ_flag
C4 O1 C1 O2 -176.8(2) . . . . ?
C4 O1 C1 C2 1.4(3) . . . . ?
O2 C1 C2 C3 163.1(3) . . . . ?
O1 C1 C2 C3 -14.9(3) . . . . ?
C6 O3 C3 C2 150.68(16) . . . . ?
C6 O3 C3 C4 39.7(2) . . . . ?
C1 C2 C3 O3 -88.5(2) . . . . ?
C1 C2 C3 C4 21.6(3) . . . . ?
C1 O1 C4 C5 125.9(2) . . . . ?
C1 O1 C4 C3 12.6(2) . . . . ?
O3 C3 C4 O1 93.30(19) . . . . ?
C2 C3 C4 O1 -21.0(2) . . . . ?
O3 C3 C4 C5 -24.2(2) . . . . ?
C2 C3 C4 C5 -138.5(2) . . . . ?
O1 C4 C5 C6 -111.2(2) . . . . ?
C3 C4 C5 C6 1.2(2) . . . . ?
C9 O4 C6 O3 87.97(18) . . . . ?
C9 O4 C6 C7 -28.9(2) . . . . ?
C9 O4 C6 C5 -157.48(16) . . . . ?
C3 O3 C6 O4 78.81(17) . . . . ?
C3 O3 C6 C7 -167.22(15) . . . . ?
C3 O3 C6 C5 -39.27(19) . . . . ?
C4 C5 C6 O4 -96.1(2) . . . . ?
C4 C5 C6 O3 22.3(2) . . . . ?
C4 C5 C6 C7 143.9(2) . . . . ?
O4 C6 C7 C8 37.2(2) . . . . ?
O3 C6 C7 C8 -80.7(2) . . . . ?
C5 C6 C7 C8 160.05(19) . . . . ?
C6 C7 C8 C9 -31.4(2) . . . . ?
C6 O4 C9 C10 -115.7(2) . . . . ?
C6 O4 C9 C8 8.7(2) . . . . ?
C7 C8 C9 O4 15.0(2) . . . . ?
C7 C8 C9 C10 137.4(2) . . . . ?
C4' O1' C1' O2' 176.2(2) . . . . ?
C4' O1' C1' C2' -3.6(3) . . . . ?
O2' C1' C2' C3' 168.9(3) . . . . ?
O1' C1' C2' C3' -11.2(3) . . . . ?
C6' O3' C3' C2' 147.50(17) . . . . ?
C6' O3' C3' C4' 36.1(2) . . . . ?
C1' C2' C3' O3' -90.7(2) . . . . ?
C1' C2' C3' C4' 20.6(2) . . . . ?
C1' O1' C4' C5' 130.0(2) . . . . ?
C1' O1' C4' C3' 16.9(2) . . . . ?
O3' C3' C4' O1' 92.69(18) . . . . ?
C2' C3' C4' O1' -22.8(2) . . . . ?
O3' C3' C4' C5' -24.8(2) . . . . ?
C2' C3' C4' C5' -140.3(2) . . . . ?
O1' C4' C5' C6' -107.0(2) . . . . ?
C3' C4' C5' C6' 5.8(2) . . . . ?
C9' O4' C6' O3' 95.7(2) . . . . ?
C9' O4' C6' C7' -20.0(2) . . . . ?
C9' O4' C6' C5' -150.66(19) . . . . ?
C3' O3' C6' O4' 84.42(19) . . . . ?
C3' O3' C6' C7' -161.39(19) . . . . ?
C3' O3' C6' C5' -32.1(2) . . . . ?
C4' C5' C6' O4' -102.2(2) . . . . ?
C4' C5' C6' O3' 15.2(3) . . . . ?
C4' C5' C6' C7' 136.2(2) . . . . ?
O4' C6' C7' C8' 35.6(2) . . . . ?
O3' C6' C7' C8' -81.8(2) . . . . ?
C5' C6' C7' C8' 159.0(2) . . . . ?
C6' C7' C8' C9' -36.9(3) . . . . ?
C6' O4' C9' C10' -129.1(2) . . . . ?
C6' O4' C9' C8' -3.8(2) . . . . ?
C7' C8' C9' O4' 25.8(2) . . . . ?
C7' C8' C9' C10' 147.0(2) . . . . ?
